data_7207903
loop_
_publ_author_name
'Bohlender, Carmen'
'Wolfram, Martin'
'Goerls, Helmar'
'Imhof, Wolfgang'
'Menzel, Roberto'
'Baumgaertel, Anja'
'Schubert, Ulrich S.'
'Mueller, Ulrike'
'Frigge, Martina'
'Schnabelrauch, Matthias'
'Wyrwa, Ralf'
'Schiller, Alexander'

_publ_section_title
;
 Light-triggered NO release from a nanofibrous non-woven
;
_journal_issue 18
_journal_name_full 'Journal of Materials Chemistry'
_journal_page_first 8785
_journal_paper_doi 10.1039/c2jm15410b
_journal_volume 22
_journal_year 2012
_chemical_formula_moiety 'C16 H16 N6 O2'
_chemical_formula_sum 'C16 H16 N6 O2'
_chemical_formula_weight 324.35
_space_group_IT_number 2
_symmetry_cell_setting triclinic
_symmetry_space_group_name_Hall '-P 1'
_symmetry_space_group_name_H-M 'P -1'
_atom_sites_solution_hydrogens geom
_atom_sites_solution_primary direct
_atom_sites_solution_secondary difmap
_audit_creation_method SHELXL-97
_cell_angle_alpha 81.797(4)
_cell_angle_beta 73.957(5)
_cell_angle_gamma 75.363(5)
_cell_formula_units_Z 4
_cell_length_a 11.4171(7)
_cell_length_b 11.8541(9)
_cell_length_c 12.1504(9)
_cell_measurement_reflns_used 10391
_cell_measurement_temperature 133(2)
_cell_measurement_theta_max 27.51
_cell_measurement_theta_min 1.75
_cell_volume 1524.40(19)
_computing_cell_refinement DENZO
_computing_data_collection COLLECT
_computing_data_reduction DENZO
_computing_molecular_graphics SHELXTL/PC
_computing_publication_material SHELXTL-97
_computing_structure_refinement 'SHELXL-97 (Sheldrick, 1997)'
_computing_structure_solution 'SHELXS-97 (Sheldrick, 1990)'
_diffrn_ambient_temperature 133(2)
_diffrn_measured_fraction_theta_full 0.977
_diffrn_measured_fraction_theta_max 0.977
_diffrn_measurement_device_type KappaCCD
_diffrn_measurement_method 'phi- + omega-scan'
_diffrn_radiation_monochromator graphite
_diffrn_radiation_source 'fine-focus sealed tube'
_diffrn_radiation_type MoK\a
_diffrn_radiation_wavelength 0.71073
_diffrn_reflns_av_R_equivalents 0.0416
_diffrn_reflns_av_sigmaI/netI 0.1055
_diffrn_reflns_limit_h_max 14
_diffrn_reflns_limit_h_min -14
_diffrn_reflns_limit_k_max 13
_diffrn_reflns_limit_k_min -15
_diffrn_reflns_limit_l_max 14
_diffrn_reflns_limit_l_min -15
_diffrn_reflns_number 10391
_diffrn_reflns_theta_full 27.51
_diffrn_reflns_theta_max 27.51
_diffrn_reflns_theta_min 1.75
_exptl_absorpt_coefficient_mu 0.099
_exptl_absorpt_correction_type none
_exptl_crystal_colour colourless
_exptl_crystal_density_diffrn 1.413
_exptl_crystal_density_method 'not measured'
_exptl_crystal_description prism
_exptl_crystal_F_000 680
_exptl_crystal_size_max 0.04
_exptl_crystal_size_mid 0.04
_exptl_crystal_size_min 0.04
_refine_diff_density_max 0.246
_refine_diff_density_min -0.242
_refine_diff_density_rms 0.054
_refine_ls_extinction_method none
_refine_ls_goodness_of_fit_ref 0.957
_refine_ls_hydrogen_treatment mixed
_refine_ls_matrix_type full
_refine_ls_number_parameters 453
_refine_ls_number_reflns 6870
_refine_ls_number_restraints 0
_refine_ls_restrained_S_all 0.957
_refine_ls_R_factor_all 0.1230
_refine_ls_R_factor_gt 0.0538
_refine_ls_shift/su_max 0.009
_refine_ls_shift/su_mean 0.000
_refine_ls_structure_factor_coef Fsqd
_refine_ls_weighting_details 'calc w=1/[\s^2^(Fo^2^)+(0.0589P)^2^+0.0000P] where P=(Fo^2^+2Fc^2^)/3'
_refine_ls_weighting_scheme calc
_refine_ls_wR_factor_gt 0.1061
_refine_ls_wR_factor_ref 0.1295
_reflns_number_gt 3950
_reflns_number_total 6870
_reflns_threshold_expression >2sigma(I)
_cod_data_source_file c2jm15410b.txt
_cod_data_source_block FO3997
_cod_database_code 7207903

loop_
_symmetry_equiv_pos_as_xyz
'x, y, z'
'-x, -y, -z'

loop_
_atom_site_label
_atom_site_type_symbol
_atom_site_fract_x
_atom_site_fract_y
_atom_site_fract_z
_atom_site_U_iso_or_equiv
_atom_site_adp_type
_atom_site_occupancy
_atom_site_symmetry_multiplicity
_atom_site_calc_flag
_atom_site_refinement_flags
O1A O 0.47944(13) 0.22066(14) 0.53189(13) 0.0336(4) Uani 1 1 d .
O2A O -0.04494(13) 0.31092(15) 0.37208(14) 0.0394(4) Uani 1 1 d .
N1A N 0.13878(16) 0.34239(16) 0.38884(15) 0.0259(4) Uani 1 1 d .
N2A N 0.33576(15) 0.18015(16) 0.45349(16) 0.0254(4) Uani 1 1 d .
N3A N 0.52972(15) 0.09739(16) 0.26500(15) 0.0281(4) Uani 1 1 d .
N4A N 0.67478(15) 0.13459(16) 0.33602(16) 0.0277(4) Uani 1 1 d .
N5A N 0.19036(15) 0.42705(16) 0.15899(16) 0.0296(4) Uani 1 1 d .
N6A N 0.04522(15) 0.35287(16) 0.12323(16) 0.0278(4) Uani 1 1 d .
C1A C 0.12701(18) 0.30586(19) 0.50704(18) 0.0252(5) Uani 1 1 d .
C2A C 0.02080(19) 0.3498(2) 0.5918(2) 0.0307(5) Uani 1 1 d .
H2AA H -0.0494 0.4009 0.5703 0.037 Uiso 1 1 calc R
C3A C 0.0167(2) 0.3197(2) 0.7068(2) 0.0333(6) Uani 1 1 d .
H3AA H -0.0563 0.3495 0.7639 0.040 Uiso 1 1 calc R
C4A C 0.1200(2) 0.2456(2) 0.7388(2) 0.0326(6) Uani 1 1 d .
H4AA H 0.1182 0.2266 0.8178 0.039 Uiso 1 1 calc R
C5A C 0.2248(2) 0.2000(2) 0.65549(19) 0.0288(5) Uani 1 1 d .
H5AA H 0.2946 0.1486 0.6776 0.035 Uiso 1 1 calc R
C6A C 0.22916(18) 0.22857(19) 0.53949(18) 0.0246(5) Uani 1 1 d .
C7A C 0.45357(19) 0.18347(19) 0.45411(19) 0.0259(5) Uani 1 1 d .
C8A C 0.55128(18) 0.13754(18) 0.35244(18) 0.0245(5) Uani 1 1 d .
C9A C 0.64455(19) 0.06741(19) 0.19008(19) 0.0294(5) Uani 1 1 d .
H9AA H 0.6598 0.0354 0.1188 0.035 Uiso 1 1 calc R
C10A C 0.73365(19) 0.09016(19) 0.23268(19) 0.0292(5) Uani 1 1 d .
H10A H 0.8207 0.0774 0.1970 0.035 Uiso 1 1 calc R
C11A C 0.7370(2) 0.1790(3) 0.4059(2) 0.0438(7) Uani 1 1 d .
H11A H 0.7030 0.1576 0.4873 0.066 Uiso 1 1 calc R
H11B H 0.7226 0.2643 0.3926 0.066 Uiso 1 1 calc R
H11C H 0.8270 0.1447 0.3843 0.066 Uiso 1 1 calc R
C12A C 0.05472(19) 0.33937(19) 0.32990(19) 0.0280(5) Uani 1 1 d .
C13A C 0.09659(18) 0.37342(19) 0.20543(19) 0.0259(5) Uani 1 1 d .
C14A C 0.19804(19) 0.4409(2) 0.04308(19) 0.0292(5) Uani 1 1 d .
H14A H 0.2563 0.4772 -0.0130 0.035 Uiso 1 1 calc R
C15A C 0.11045(19) 0.3954(2) 0.0207(2) 0.0295(5) Uani 1 1 d .
H15A H 0.0970 0.3934 -0.0527 0.035 Uiso 1 1 calc R
C16A C -0.0536(2) 0.2908(2) 0.1364(2) 0.0366(6) Uani 1 1 d .
H16A H -0.0370 0.2175 0.1842 0.055 Uiso 1 1 calc R
H16B H -0.0561 0.2734 0.0607 0.055 Uiso 1 1 calc R
H16C H -0.1343 0.3396 0.1733 0.055 Uiso 1 1 calc R
O1B O 0.65429(12) 0.37527(13) 0.14207(13) 0.0302(4) Uani 1 1 d .
O2B O 0.24666(13) 0.12362(13) -0.00079(13) 0.0295(4) Uani 1 1 d .
N1B N 0.37615(16) 0.16054(16) 0.09731(17) 0.0246(4) Uani 1 1 d .
N2B N 0.46854(17) 0.34957(15) 0.12496(15) 0.0232(4) Uani 1 1 d .
N3B N 0.35489(15) 0.44257(16) 0.34116(15) 0.0264(4) Uani 1 1 d .
N4B N 0.51457(15) 0.52525(15) 0.32471(15) 0.0250(4) Uani 1 1 d .
N5B N 0.21923(16) 0.08269(16) 0.30129(15) 0.0295(4) Uani 1 1 d .
N6B N 0.13387(15) -0.00534(16) 0.20338(16) 0.0282(4) Uani 1 1 d .
C1B C 0.46249(18) 0.20501(18) 0.00343(18) 0.0234(5) Uani 1 1 d .
C2B C 0.50177(19) 0.15666(19) -0.10207(18) 0.0271(5) Uani 1 1 d .
H2BA H 0.4665 0.0961 -0.1135 0.033 Uiso 1 1 calc R
C3B C 0.59174(19) 0.1959(2) -0.19067(19) 0.0290(5) Uani 1 1 d .
H3BA H 0.6176 0.1629 -0.2627 0.035 Uiso 1 1 calc R
C4B C 0.64400(19) 0.28388(19) -0.17365(19) 0.0281(5) Uani 1 1 d .
H4BA H 0.7071 0.3099 -0.2336 0.034 Uiso 1 1 calc R
C5B C 0.60453(18) 0.33368(19) -0.06970(18) 0.0265(5) Uani 1 1 d .
H5BA H 0.6399 0.3945 -0.0591 0.032 Uiso 1 1 calc R
C6B C 0.51341(17) 0.29548(18) 0.01966(17) 0.0228(5) Uani 1 1 d .
C7B C 0.54049(18) 0.38850(18) 0.17680(18) 0.0235(5) Uani 1 1 d .
C8B C 0.46978(18) 0.44981(18) 0.28082(18) 0.0229(5) Uani 1 1 d .
C9B C 0.32595(19) 0.5170(2) 0.42655(19) 0.0284(5) Uani 1 1 d .
H9BA H 0.2496 0.5302 0.4844 0.034 Uiso 1 1 calc R
C10B C 0.42231(18) 0.5693(2) 0.41643(18) 0.0278(5) Uani 1 1 d .
H10B H 0.4248 0.6253 0.4639 0.033 Uiso 1 1 calc R
C11B C 0.63201(19) 0.5644(2) 0.2811(2) 0.0325(6) Uani 1 1 d .
H11D H 0.7025 0.4980 0.2853 0.049 Uiso 1 1 calc R
H11E H 0.6325 0.6252 0.3277 0.049 Uiso 1 1 calc R
H11F H 0.6396 0.5962 0.2011 0.049 Uiso 1 1 calc R
C12B C 0.27971(18) 0.11863(18) 0.08856(19) 0.0249(5) Uani 1 1 d .
C13B C 0.21255(18) 0.06650(18) 0.19802(19) 0.0248(5) Uani 1 1 d .
C14B C 0.1409(2) 0.0196(2) 0.3760(2) 0.0328(6) Uani 1 1 d .
H14B H 0.1250 0.0153 0.4573 0.039 Uiso 1 1 calc R
C15B C 0.0892(2) -0.0361(2) 0.3175(2) 0.0351(6) Uani 1 1 d .
H15B H 0.0333 -0.0864 0.3495 0.042 Uiso 1 1 calc R
C16B C 0.1096(2) -0.0523(2) 0.1091(2) 0.0362(6) Uani 1 1 d .
H16D H 0.0792 0.0123 0.0568 0.054 Uiso 1 1 calc R
H16E H 0.0463 -0.0989 0.1400 0.054 Uiso 1 1 calc R
H16F H 0.1871 -0.1019 0.0672 0.054 Uiso 1 1 calc R
H2NB H 0.390(2) 0.363(2) 0.153(2) 0.038(7) Uiso 1 1 d .
H2NA H 0.326(2) 0.154(2) 0.392(2) 0.042(7) Uiso 1 1 d .
H1NA H 0.216(2) 0.365(2) 0.350(2) 0.057(8) Uiso 1 1 d .
H1NB H 0.3968(19) 0.149(2) 0.161(2) 0.028(7) Uiso 1 1 d .

loop_
_atom_site_aniso_label
_atom_site_aniso_U_11
_atom_site_aniso_U_22
_atom_site_aniso_U_33
_atom_site_aniso_U_23
_atom_site_aniso_U_13
_atom_site_aniso_U_12
O1A 0.0321(8) 0.0416(10) 0.0307(9) -0.0120(8) -0.0076(7) -0.0102(7)
O2A 0.0276(8) 0.0545(11) 0.0387(10) -0.0055(9) -0.0044(7) -0.0171(8)
N1A 0.0217(9) 0.0299(11) 0.0264(11) -0.0009(9) -0.0047(8) -0.0083(8)
N2A 0.0251(10) 0.0267(11) 0.0251(11) -0.0066(9) -0.0062(8) -0.0050(8)
N3A 0.0287(10) 0.0276(11) 0.0284(11) -0.0048(9) -0.0071(8) -0.0056(8)
N4A 0.0249(9) 0.0290(11) 0.0297(11) -0.0051(9) -0.0060(8) -0.0066(8)
N5A 0.0261(9) 0.0305(11) 0.0326(11) -0.0049(9) -0.0070(8) -0.0066(8)
N6A 0.0247(9) 0.0274(11) 0.0330(11) -0.0058(9) -0.0100(8) -0.0037(8)
C1A 0.0250(11) 0.0251(12) 0.0265(12) -0.0050(10) -0.0030(9) -0.0096(9)
C2A 0.0268(11) 0.0264(13) 0.0372(14) -0.0059(11) -0.0024(10) -0.0071(10)
C3A 0.0316(12) 0.0337(14) 0.0326(14) -0.0089(11) 0.0039(10) -0.0135(11)
C4A 0.0382(13) 0.0359(14) 0.0267(13) -0.0063(11) -0.0035(10) -0.0167(11)
C5A 0.0328(12) 0.0283(13) 0.0275(13) -0.0018(10) -0.0066(10) -0.0122(10)
C6A 0.0244(11) 0.0241(12) 0.0266(13) -0.0059(10) -0.0026(9) -0.0098(9)
C7A 0.0316(12) 0.0219(12) 0.0251(12) -0.0002(10) -0.0081(9) -0.0073(9)
C8A 0.0269(11) 0.0218(12) 0.0254(12) -0.0016(10) -0.0070(9) -0.0060(9)
C9A 0.0318(12) 0.0274(13) 0.0272(13) -0.0065(10) -0.0025(10) -0.0063(10)
C10A 0.0252(11) 0.0282(13) 0.0299(13) -0.0044(10) -0.0007(9) -0.0043(9)
C11A 0.0280(12) 0.0672(19) 0.0413(15) -0.0159(14) -0.0115(11) -0.0102(12)
C12A 0.0240(11) 0.0254(12) 0.0330(13) -0.0048(10) -0.0049(10) -0.0038(9)
C13A 0.0214(11) 0.0249(12) 0.0319(13) -0.0061(10) -0.0079(9) -0.0027(9)
C14A 0.0277(11) 0.0313(13) 0.0273(13) -0.0043(10) -0.0057(9) -0.0045(10)
C15A 0.0284(12) 0.0309(13) 0.0282(13) -0.0036(10) -0.0088(10) -0.0021(10)
C16A 0.0328(12) 0.0422(15) 0.0419(15) -0.0039(12) -0.0156(10) -0.0143(11)
O1B 0.0231(8) 0.0337(9) 0.0349(9) -0.0061(7) -0.0079(6) -0.0058(7)
O2B 0.0298(8) 0.0315(9) 0.0295(9) -0.0046(7) -0.0095(7) -0.0072(7)
N1B 0.0277(10) 0.0265(11) 0.0223(11) -0.0032(9) -0.0058(8) -0.0105(8)
N2B 0.0225(10) 0.0245(10) 0.0240(10) -0.0056(8) -0.0050(8) -0.0067(8)
N3B 0.0275(9) 0.0282(10) 0.0237(10) 0.0004(8) -0.0072(8) -0.0071(8)
N4B 0.0255(9) 0.0272(10) 0.0252(10) -0.0037(8) -0.0082(7) -0.0079(8)
N5B 0.0333(10) 0.0274(11) 0.0283(11) -0.0050(9) -0.0039(8) -0.0100(8)
N6B 0.0258(9) 0.0280(11) 0.0310(11) -0.0055(9) -0.0026(8) -0.0093(8)
C1B 0.0236(10) 0.0220(12) 0.0236(12) -0.0013(9) -0.0038(9) -0.0056(9)
C2B 0.0319(12) 0.0225(12) 0.0279(12) -0.0052(10) -0.0068(9) -0.0065(9)
C3B 0.0302(12) 0.0299(13) 0.0243(12) -0.0047(10) -0.0042(9) -0.0036(10)
C4B 0.0272(11) 0.0268(13) 0.0269(13) 0.0022(10) -0.0047(9) -0.0049(9)
C5B 0.0267(11) 0.0243(12) 0.0294(13) 0.0010(10) -0.0086(9) -0.0071(9)
C6B 0.0232(10) 0.0210(12) 0.0244(12) -0.0021(9) -0.0079(9) -0.0029(9)
C7B 0.0275(12) 0.0179(11) 0.0269(12) 0.0018(9) -0.0103(9) -0.0064(9)
C8B 0.0253(11) 0.0214(12) 0.0253(12) -0.0007(9) -0.0104(9) -0.0074(9)
C9B 0.0280(11) 0.0321(13) 0.0258(12) -0.0047(10) -0.0059(9) -0.0074(10)
C10B 0.0322(12) 0.0284(13) 0.0241(12) -0.0051(10) -0.0084(9) -0.0058(10)
C11B 0.0294(12) 0.0350(14) 0.0377(14) -0.0082(11) -0.0064(10) -0.0145(10)
C12B 0.0252(11) 0.0211(12) 0.0280(13) -0.0064(10) -0.0049(9) -0.0038(9)
C13B 0.0247(11) 0.0214(12) 0.0299(13) -0.0055(10) -0.0062(9) -0.0065(9)
C14B 0.0371(13) 0.0328(14) 0.0261(13) -0.0036(11) -0.0003(10) -0.0114(11)
C15B 0.0307(12) 0.0349(14) 0.0367(14) -0.0059(12) 0.0033(10) -0.0135(11)
C16B 0.0383(13) 0.0380(14) 0.0388(15) -0.0058(12) -0.0106(11) -0.0176(11)

loop_
_atom_type_symbol
_atom_type_description
_atom_type_scat_dispersion_real
_atom_type_scat_dispersion_imag
_atom_type_scat_source
C C 0.0033 0.0016 'International Tables Vol C Tables 4.2.6.8 and 6.1.1.4'
H H 0.0000 0.0000 'International Tables Vol C Tables 4.2.6.8 and 6.1.1.4'
N N 0.0061 0.0033 'International Tables Vol C Tables 4.2.6.8 and 6.1.1.4'
O O 0.0106 0.0060 'International Tables Vol C Tables 4.2.6.8 and 6.1.1.4'

loop_
_geom_angle_atom_site_label_1
_geom_angle_atom_site_label_2
_geom_angle_atom_site_label_3
_geom_angle
C12A N1A C1A 124.69(18)
C12A N1A H1NA 120.7(16)
C1A N1A H1NA 114.5(16)
C7A N2A C6A 122.32(19)
C7A N2A H2NA 117.3(15)
C6A N2A H2NA 120.0(15)
C8A N3A C9A 105.01(17)
C10A N4A C8A 106.27(18)
C10A N4A C11A 124.06(18)
C8A N4A C11A 129.44(18)
C13A N5A C14A 105.20(18)
C15A N6A C13A 106.62(18)
C15A N6A C16A 124.60(19)
C13A N6A C16A 128.65(19)
C2A C1A C6A 119.3(2)
C2A C1A N1A 122.20(19)
C6A C1A N1A 118.39(17)
C3A C2A C1A 120.6(2)
C3A C2A H2AA 119.7
C1A C2A H2AA 119.7
C2A C3A C4A 119.9(2)
C2A C3A H3AA 120.0
C4A C3A H3AA 120.0
C5A C4A C3A 119.9(2)
C5A C4A H4AA 120.0
C3A C4A H4AA 120.0
C4A C5A C6A 120.5(2)
C4A C5A H5AA 119.7
C6A C5A H5AA 119.7
C5A C6A C1A 119.67(18)
C5A C6A N2A 120.77(19)
C1A C6A N2A 119.56(19)
O1A C7A N2A 123.93(19)
O1A C7A C8A 121.63(19)
N2A C7A C8A 114.44(19)
N3A C8A N4A 111.67(18)
N3A C8A C7A 124.72(18)
N4A C8A C7A 123.58(19)
C10A C9A N3A 109.99(19)
C10A C9A H9AA 125.0
N3A C9A H9AA 125.0
C9A C10A N4A 107.05(18)
C9A C10A H10A 126.5
N4A C10A H10A 126.5
N4A C11A H11A 109.5
N4A C11A H11B 109.5
H11A C11A H11B 109.5
N4A C11A H11C 109.5
H11A C11A H11C 109.5
H11B C11A H11C 109.5
O2A C12A N1A 125.0(2)
O2A C12A C13A 122.2(2)
N1A C12A C13A 112.82(18)
N5A C13A N6A 111.06(19)
N5A C13A C12A 124.3(2)
N6A C13A C12A 124.58(19)
C15A C14A N5A 110.1(2)
C15A C14A H14A 125.0
N5A C14A H14A 125.0
C14A C15A N6A 107.1(2)
C14A C15A H15A 126.5
N6A C15A H15A 126.5
N6A C16A H16A 109.5
N6A C16A H16B 109.5
H16A C16A H16B 109.5
N6A C16A H16C 109.5
H16A C16A H16C 109.5
H16B C16A H16C 109.5
C12B N1B C1B 125.13(19)
C12B N1B H1NB 119.0(15)
C1B N1B H1NB 114.8(15)
C7B N2B C6B 124.68(18)
C7B N2B H2NB 119.1(16)
C6B N2B H2NB 116.0(16)
C8B N3B C9B 104.86(17)
C10B N4B C8B 106.71(17)
C10B N4B C11B 123.59(18)
C8B N4B C11B 129.49(17)
C13B N5B C14B 105.04(18)
C13B N6B C15B 106.30(18)
C13B N6B C16B 128.58(18)
C15B N6B C16B 124.83(19)
C2B C1B C6B 119.60(19)
C2B C1B N1B 121.24(19)
C6B C1B N1B 119.09(18)
C3B C2B C1B 120.7(2)
C3B C2B H2BA 119.7
C1B C2B H2BA 119.7
C2B C3B C4B 119.6(2)
C2B C3B H3BA 120.2
C4B C3B H3BA 120.2
C5B C4B C3B 120.2(2)
C5B C4B H4BA 119.9
C3B C4B H4BA 119.9
C4B C5B C6B 120.6(2)
C4B C5B H5BA 119.7
C6B C5B H5BA 119.7
C5B C6B C1B 119.23(19)
C5B C6B N2B 120.94(19)
C1B C6B N2B 119.79(18)
O1B C7B N2B 124.22(19)
O1B C7B C8B 121.65(19)
N2B C7B C8B 114.14(17)
N3B C8B N4B 111.52(18)
N3B C8B C7B 125.40(18)
N4B C8B C7B 123.04(17)
C10B C9B N3B 110.37(18)
C10B C9B H9BA 124.8
N3B C9B H9BA 124.8
C9B C10B N4B 106.52(19)
C9B C10B H10B 126.7
N4B C10B H10B 126.7
N4B C11B H11D 109.5
N4B C11B H11E 109.5
H11D C11B H11E 109.5
N4B C11B H11F 109.5
H11D C11B H11F 109.5
H11E C11B H11F 109.5
O2B C12B N1B 124.7(2)
O2B C12B C13B 121.27(19)
N1B C12B C13B 113.98(19)
N5B C13B N6B 111.77(18)
N5B C13B C12B 125.42(19)
N6B C13B C12B 122.81(19)
C15B C14B N5B 110.6(2)
C15B C14B H14B 124.7
N5B C14B H14B 124.7
C14B C15B N6B 106.3(2)
C14B C15B H15B 126.8
N6B C15B H15B 126.8
N6B C16B H16D 109.5
N6B C16B H16E 109.5
H16D C16B H16E 109.5
N6B C16B H16F 109.5
H16D C16B H16F 109.5
H16E C16B H16F 109.5

loop_
_geom_bond_atom_site_label_1
_geom_bond_atom_site_label_2
_geom_bond_distance
O1A C7A 1.230(3)
O2A C12A 1.222(2)
N1A C12A 1.356(3)
N1A C1A 1.419(3)
N1A H1NA 0.96(3)
N2A C7A 1.358(3)
N2A C6A 1.421(3)
N2A H2NA 0.89(3)
N3A C8A 1.328(3)
N3A C9A 1.368(3)
N4A C10A 1.360(3)
N4A C8A 1.360(3)
N4A C11A 1.467(3)
N5A C13A 1.333(3)
N5A C14A 1.375(3)
N6A C15A 1.364(3)
N6A C13A 1.366(3)
N6A C16A 1.459(3)
C1A C2A 1.395(3)
C1A C6A 1.402(3)
C2A C3A 1.383(3)
C2A H2AA 0.9500
C3A C4A 1.395(3)
C3A H3AA 0.9500
C4A C5A 1.382(3)
C4A H4AA 0.9500
C5A C6A 1.392(3)
C5A H5AA 0.9500
C7A C8A 1.480(3)
C9A C10A 1.358(3)
C9A H9AA 0.9500
C10A H10A 0.9500
C11A H11A 0.9800
C11A H11B 0.9800
C11A H11C 0.9800
C12A C13A 1.484(3)
C14A C15A 1.353(3)
C14A H14A 0.9500
C15A H15A 0.9500
C16A H16A 0.9800
C16A H16B 0.9800
C16A H16C 0.9800
O1B C7B 1.226(2)
O2B C12B 1.233(3)
N1B C12B 1.351(3)
N1B C1B 1.421(3)
N1B H1NB 0.85(2)
N2B C7B 1.358(3)
N2B C6B 1.420(3)
N2B H2NB 0.85(2)
N3B C8B 1.331(2)
N3B C9B 1.374(3)
N4B C10B 1.365(3)
N4B C8B 1.365(3)
N4B C11B 1.465(3)
N5B C13B 1.321(3)
N5B C14B 1.371(3)
N6B C13B 1.369(3)
N6B C15B 1.370(3)
N6B C16B 1.461(3)
C1B C2B 1.391(3)
C1B C6B 1.402(3)
C2B C3B 1.385(3)
C2B H2BA 0.9500
C3B C4B 1.389(3)
C3B H3BA 0.9500
C4B C5B 1.382(3)
C4B H4BA 0.9500
C5B C6B 1.393(3)
C5B H5BA 0.9500
C7B C8B 1.476(3)
C9B C10B 1.363(3)
C9B H9BA 0.9500
C10B H10B 0.9500
C11B H11D 0.9800
C11B H11E 0.9800
C11B H11F 0.9800
C12B C13B 1.477(3)
C14B C15B 1.361(3)
C14B H14B 0.9500
C15B H15B 0.9500
C16B H16D 0.9800
C16B H16E 0.9800
C16B H16F 0.9800
